data_7222233
loop_
_publ_author_name
'Soni, Jigar Y.'
'Sanghvi, Shridhar'
'Devkar, Ranjitsinh V.'
'Thakore, Sonal'

_publ_section_title
;
 Synthesis and evaluation of novel quinuclidinone derivatives as potential
 anti-proliferative agents
;
_journal_name_full 'RSC Adv.'
_journal_paper_doi 10.1039/C5RA15127A
_journal_year 2015
_chemical_absolute_configuration unk
_chemical_formula_moiety 'C17.5 H15 N O3'
_chemical_formula_sum 'C16 H17 N O3'
_chemical_formula_weight 271.31
_chemical_name_systematic
;
 ? 
;
_space_group_crystal_system monoclinic
_space_group_IT_number 4
_space_group_name_Hall 'P 2yb'
_space_group_name_H-M_alt 'P 1 21 1'
_symmetry_space_group_name_Hall 'P 2yb'
_symmetry_space_group_name_H-M 'P 1 21 1'
_atom_sites_solution_hydrogens geom
_atom_sites_solution_primary iterative
_atom_sites_solution_secondary difmap
_audit_creation_date 2015-01-29
_audit_creation_method
;
Olex2 1.2
(compiled 2015.01.06 svn.r3119 for OlexSys, GUI svn.r4998)
;
_audit_update_record
;
2015-02-27 deposited with the CCDC.
2015-09-14 downloaded from the CCDC.
;
_cell_angle_alpha 90.00
_cell_angle_beta 94.221(5)
_cell_angle_gamma 90.00
_cell_formula_units_Z 2
_cell_length_a 5.8724(3)
_cell_length_b 8.1184(3)
_cell_length_c 17.0501(10)
_cell_measurement_reflns_used 1935
_cell_measurement_temperature 293(2)
_cell_measurement_theta_max 72.9940
_cell_measurement_theta_min 5.2030
_cell_volume 810.65(7)
_computing_cell_refinement
;
CrysAlisPro, Agilent Technologies,
Version 1.171.36.28 (release 01-02-2013 CrysAlis171 .NET)
(compiled Feb  1 2013,16:14:44)
;
_computing_data_collection
;
CrysAlisPro, Agilent Technologies,
Version 1.171.36.28 (release 01-02-2013 CrysAlis171 .NET)
(compiled Feb  1 2013,16:14:44)
;
_computing_data_reduction
;
CrysAlisPro, Agilent Technologies,
Version 1.171.36.28 (release 01-02-2013 CrysAlis171 .NET)
(compiled Feb  1 2013,16:14:44)
;
_computing_molecular_graphics 'Olex2 (Dolomanov et al., 2009)'
_computing_publication_material 'Olex2 (Dolomanov et al., 2009)'
_computing_structure_refinement 'ShelXL (Sheldrick, 2008)'
_computing_structure_solution
;
Superflip (Palatinus & Chapuis, 2007;Palatinus & van der Lee, 2008;
Palatinus et al., 2012)
;
_diffrn_ambient_temperature 293(2)
_diffrn_detector_area_resol_mean 8.0851
_diffrn_measured_fraction_theta_full 0.993
_diffrn_measured_fraction_theta_max 0.993
_diffrn_measurement_details
;
  1 omega   11.00   36.00   1.0000    1.0000
omega____ theta____ kappa____ phi______ frames
    -        0.0000  -99.0000  -90.0000 25

  2 omega  -27.00   29.00   1.0000    1.0000
omega____ theta____ kappa____ phi______ frames
    -      -42.5000   38.0000    0.0000 56

  3 omega -109.00  -33.00   1.0000    1.0000
omega____ theta____ kappa____ phi______ frames
    -      -42.5000  -50.0000   30.0000 76

  4 omega   86.00  118.00   1.0000    1.0000
omega____ theta____ kappa____ phi______ frames
    -       56.0000   57.0000  -30.0000 32

  5 omega  -11.00   82.00   1.0000    1.0000
omega____ theta____ kappa____ phi______ frames
    -       56.0000  -38.0000   30.0000 93

  6 omega   24.00   92.00   1.0000    1.0000
omega____ theta____ kappa____ phi______ frames
    -       56.0000  -99.0000  -30.0000 68

  7 omega   73.00   99.00   1.0000    1.0000
omega____ theta____ kappa____ phi______ frames
    -      112.0000 -111.0000  -60.0000 26

  8 omega   47.00   93.00   1.0000    1.0000
omega____ theta____ kappa____ phi______ frames
    -      112.0000  -25.0000   60.0000 46

  9 omega   93.00  136.00   1.0000    1.0000
omega____ theta____ kappa____ phi______ frames
    -      112.0000  -77.0000  120.0000 43

 10 omega   44.00   98.00   1.0000    1.0000
omega____ theta____ kappa____ phi______ frames
    -      112.0000  -50.0000  -60.0000 54

 11 omega   88.00  114.00   1.0000    1.0000
omega____ theta____ kappa____ phi______ frames
    -      112.0000 -111.0000  -90.0000 26

 12 omega   42.00   92.00   1.0000    1.0000
omega____ theta____ kappa____ phi______ frames
    -      112.0000  -38.0000 -180.0000 50

 13 omega   42.00  129.00   1.0000    1.0000
omega____ theta____ kappa____ phi______ frames
    -      112.0000    0.0000  -30.0000 87

 14 omega  149.00  176.00   1.0000    1.0000
omega____ theta____ kappa____ phi______ frames
    -      112.0000    0.0000  -30.0000 27

 15 omega   85.00  125.00   1.0000    1.0000
omega____ theta____ kappa____ phi______ frames
    -      112.0000  -92.0000 -150.0000 40

 16 omega  120.00  145.00   1.0000    1.0000
omega____ theta____ kappa____ phi______ frames
    -      112.0000  178.0000   90.0000 25

 17 omega   71.00  104.00   1.0000    1.0000
omega____ theta____ kappa____ phi______ frames
    -      112.0000  178.0000   90.0000 33

 18 omega  108.00  163.00   1.0000    1.0000
omega____ theta____ kappa____ phi______ frames
    -      112.0000   50.0000 -180.0000 55

 19 omega   44.00  100.00   1.0000    1.0000
omega____ theta____ kappa____ phi______ frames
    -      112.0000  -50.0000 -120.0000 56

 20 omega   67.00   93.00   1.0000    1.0000
omega____ theta____ kappa____ phi______ frames
    -      112.0000  -38.0000   30.0000 26

 21 omega   61.00   86.00   1.0000    1.0000
omega____ theta____ kappa____ phi______ frames
    -      112.0000  -50.0000  150.0000 25

 22 omega  117.00  147.00   1.0000    1.0000
omega____ theta____ kappa____ phi______ frames
    -      112.0000  178.0000 -180.0000 30

 23 omega   67.00   92.00   1.0000    1.0000
omega____ theta____ kappa____ phi______ frames
    -      112.0000  -77.0000  120.0000 25
;
_diffrn_measurement_device_type 'Xcalibur, Eos, Gemini'
_diffrn_measurement_method '\w scans'
_diffrn_orient_matrix_UB_11 -0.2465333000
_diffrn_orient_matrix_UB_12 -0.0041504000
_diffrn_orient_matrix_UB_13 0.0251079000
_diffrn_orient_matrix_UB_21 -0.0912914000
_diffrn_orient_matrix_UB_22 0.0193009000
_diffrn_orient_matrix_UB_23 -0.0865775000
_diffrn_orient_matrix_UB_31 -0.0041303000
_diffrn_orient_matrix_UB_32 -0.1887548000
_diffrn_orient_matrix_UB_33 -0.0094066000
_diffrn_radiation_monochromator graphite
_diffrn_radiation_type CuK\a
_diffrn_radiation_wavelength 1.54184
_diffrn_reflns_av_R_equivalents 0.0305
_diffrn_reflns_av_unetI/netI 0.0336
_diffrn_reflns_limit_h_max 6
_diffrn_reflns_limit_h_min -7
_diffrn_reflns_limit_k_max 5
_diffrn_reflns_limit_k_min -10
_diffrn_reflns_limit_l_max 18
_diffrn_reflns_limit_l_min -21
_diffrn_reflns_number 3740
_diffrn_reflns_theta_full 73.10
_diffrn_reflns_theta_max 73.10
_diffrn_reflns_theta_min 5.20
_diffrn_source 'Enhance (Cu) X-ray Source'
_exptl_absorpt_coefficient_mu 0.625
_exptl_absorpt_correction_T_max 1.00000
_exptl_absorpt_correction_T_min 0.53437
_exptl_absorpt_correction_type multi-scan
_exptl_absorpt_process_details
;
CrysAlisPro, Agilent Technologies,
Version 1.171.36.28 (release 01-02-2013 CrysAlis171 .NET)
(compiled Feb  1 2013,16:14:44)
Empirical absorption correction using spherical harmonics,
 implemented in SCALE3 ABSPACK scaling algorithm.
;
_exptl_crystal_density_diffrn 1.111
_exptl_crystal_density_method 'not measured'
_exptl_crystal_F_000 288
_refine_diff_density_max 0.861
_refine_diff_density_min -0.244
_refine_diff_density_rms 0.074
_refine_ls_abs_structure_details 'Flack H D (1983), Acta Cryst. A39, 876-881'
_refine_ls_abs_structure_Flack -0.2(7)
_refine_ls_extinction_method none
_refine_ls_goodness_of_fit_ref 1.310
_refine_ls_hydrogen_treatment mixed
_refine_ls_matrix_type full
_refine_ls_number_parameters 201
_refine_ls_number_reflns 2183
_refine_ls_number_restraints 8
_refine_ls_restrained_S_all 1.490
_refine_ls_R_factor_all 0.0878
_refine_ls_R_factor_gt 0.0850
_refine_ls_shift/su_max 3.281
_refine_ls_shift/su_mean 0.271
_refine_ls_structure_factor_coef Fsqd
_refine_ls_weighting_details 'calc w=1/[\s^2^(Fo^2^)+(0.1573P)^2^+0.0026P] where P=(Fo^2^+2Fc^2^)/3'
_refine_ls_weighting_scheme calc
_refine_ls_wR_factor_gt 0.2430
_refine_ls_wR_factor_ref 0.2507
_reflns_number_gt 2009
_reflns_number_total 2183
_reflns_threshold_expression >2sigma(I)
_cod_data_source_file c5ra15127a2.cif
_cod_data_source_block exp_617
_cod_original_cell_volume 810.64(7)
_cod_database_code 7222233
_audit_block_doi 10.5517/cc1494yj
_chemical_oxdiff_formula 'C H O N'
_reflns_odcompleteness_completeness 89.79
_reflns_odcompleteness_iscentric 1
_reflns_odcompleteness_theta 80.95
_olex2_refinement_description
;
1. Fixed Uiso
 At 1.2 times of:
  All C(H) groups, All C(H,H) groups
2. Restrained distances
 C18-C1AA \\sim C1AA-C2
 with sigma of 0.02
3. Uiso/Uaniso restraints and constraints
C18: within 1.7A with sigma of 0.04 and sigma for terminal atoms of 0.08
Uanis(C2) \\sim Ueq: with sigma of 0.1 and sigma for terminal atoms of 0.2
4. Others
 Fixed Sof: C2(0.5) H2A(0.5) H2B(0.5) H2C(0.5)
5.a Ternary CH refined with riding coordinates:
 C4(H4), C18(H18)
5.b Secondary CH2 refined with riding coordinates:
 C7(H7A,H7B), C5(H5A,H5B), C8(H8A,H8B), C6(H6A,H6B)
5.c Aromatic/amide H refined with riding coordinates:
 C9(H9), C11(H11), C12(H12), C14(H14), C15(H15)
;
_olex2_submission_special_instructions 'No special instructions were received'

loop_
_space_group_symop_id
_space_group_symop_operation_xyz
1 'x, y, z'
2 '-x, y+1/2, -z'

loop_
_atom_site_label
_atom_site_type_symbol
_atom_site_fract_x
_atom_site_fract_y
_atom_site_fract_z
_atom_site_U_iso_or_equiv
_atom_site_adp_type
_atom_site_occupancy
_atom_site_symmetry_multiplicity
_atom_site_calc_flag
_atom_site_refinement_flags
O20 O 0.8239(6) 0.1766(6) -0.01174(19) 0.0701(10) Uani 1 1 d .
O19 O 0.9855(12) 0.8276(9) 0.4430(3) 0.117(2) Uani 1 1 d .
O17 O 1.2286(8) 0.9418(6) 0.3667(2) 0.0816(12) Uani 1 1 d .
C9 C 0.8840(7) 0.3734(5) 0.1291(3) 0.0501(9) Uani 1 1 d .
H9 H 0.9487 0.4059 0.0834 0.060 Uiso 1 1 calc R
C0AA C 0.7612(6) 0.2350(5) 0.1232(2) 0.0483(9) Uani 1 1 d .
C10 C 0.9317(7) 0.4809(5) 0.1968(3) 0.0505(9) Uani 1 1 d .
C11 C 1.1205(7) 0.5843(6) 0.1960(3) 0.0541(9) Uani 1 1 d .
H11 H 1.2111 0.5809 0.1535 0.065 Uiso 1 1 calc R
C7 C 0.6942(9) -0.1147(7) 0.1231(4) 0.0722(14) Uani 1 1 d .
H7A H 0.5962 -0.2072 0.1332 0.087 Uiso 1 1 calc R
H7B H 0.8386 -0.1573 0.1076 0.087 Uiso 1 1 calc R
N1 N 0.6458(6) 0.1601(5) 0.1862(2) 0.0572(9) Uani 1 1 d .
C12 C 1.1757(7) 0.6924(6) 0.2576(3) 0.0588(10) Uani 1 1 d .
H12 H 1.3052 0.7582 0.2566 0.071 Uiso 1 1 calc R
C16 C 1.0814(10) 0.8277(7) 0.3838(3) 0.0657(12) Uani 1 1 d .
C3 C 0.7333(7) 0.1404(6) 0.0477(3) 0.0527(9) Uani 1 1 d .
C13 C 1.0407(8) 0.7034(6) 0.3201(3) 0.0567(10) Uani 1 1 d .
C5 C 0.3522(8) 0.0595(8) 0.0831(4) 0.0732(14) Uani 1 1 d .
H5A H 0.2833 0.1346 0.0439 0.088 Uiso 1 1 calc R
H5B H 0.2472 -0.0311 0.0891 0.088 Uiso 1 1 calc R
C8 C 0.7334(9) -0.0115(7) 0.1962(3) 0.0678(13) Uani 1 1 d .
H8A H 0.6592 -0.0638 0.2387 0.081 Uiso 1 1 calc R
H8B H 0.8959 -0.0076 0.2113 0.081 Uiso 1 1 calc R
C6 C 0.3979(7) 0.1491(8) 0.1615(4) 0.0742(15) Uani 1 1 d .
H6A H 0.3347 0.2594 0.1570 0.089 Uiso 1 1 calc R
H6B H 0.3206 0.0915 0.2018 0.089 Uiso 1 1 calc R
C14 C 0.8478(9) 0.6019(7) 0.3215(3) 0.0678(13) Uani 1 1 d .
H14 H 0.7544 0.6088 0.3631 0.081 Uiso 1 1 calc R
C15 C 0.7961(8) 0.4912(7) 0.2608(3) 0.0642(12) Uani 1 1 d .
H15 H 0.6696 0.4227 0.2627 0.077 Uiso 1 1 calc R
C4 C 0.5803(8) -0.0066(6) 0.0561(3) 0.0633(11) Uani 1 1 d .
H4 H 0.5576 -0.0682 0.0067 0.076 Uiso 1 1 calc R
C18 C 1.2685(13) 1.0766(9) 0.4215(3) 0.0865(18) Uani 1 1 d D
H18 H 1.1782 1.0713 0.4675 0.104 Uiso 1 1 calc R
C1AA C 1.241(3) 1.2350(14) 0.3753(6) 0.200(8) Uani 1 1 d D
H1AA H 1.3115 1.2235 0.3265 0.300 Uiso 1 1 calc R
H1AB H 1.3137 1.3233 0.4052 0.300 Uiso 1 1 calc R
H1AC H 1.0821 1.2591 0.3648 0.300 Uiso 1 1 calc R
C2 C 1.486(4) 1.107(2) 0.4379(17) 0.218(14) Uani 0.50 1 d PDU
H2A H 1.5517 1.0208 0.4712 0.327 Uiso 0.50 1 calc PR
H2B H 1.5039 1.2104 0.4646 0.327 Uiso 0.50 1 calc PR
H2C H 1.5627 1.1104 0.3901 0.327 Uiso 0.50 1 calc PR

loop_
_atom_site_aniso_label
_atom_site_aniso_U_11
_atom_site_aniso_U_22
_atom_site_aniso_U_33
_atom_site_aniso_U_23
_atom_site_aniso_U_13
_atom_site_aniso_U_12
O20 0.083(2) 0.069(2) 0.0581(17) -0.0027(16) 0.0036(15) 0.0015(19)
O19 0.172(5) 0.107(4) 0.078(3) -0.033(3) 0.048(3) -0.048(4)
O17 0.100(3) 0.072(3) 0.073(2) -0.021(2) 0.009(2) -0.022(2)
C9 0.0475(17) 0.046(2) 0.055(2) 0.0027(17) -0.0048(14) 0.0025(15)
C0AA 0.0428(16) 0.044(2) 0.056(2) 0.0000(17) -0.0058(14) 0.0012(15)
C10 0.0519(18) 0.0385(19) 0.060(2) 0.0024(18) -0.0012(16) 0.0012(15)
C11 0.0553(19) 0.051(2) 0.056(2) 0.0015(19) 0.0062(16) -0.0046(18)
C7 0.064(2) 0.047(3) 0.105(4) 0.003(3) 0.004(2) 0.0035(19)
N1 0.0536(17) 0.054(2) 0.0634(19) 0.0016(17) 0.0029(14) -0.0064(15)
C12 0.056(2) 0.048(2) 0.072(2) -0.003(2) 0.0010(18) -0.0101(18)
C16 0.081(3) 0.056(3) 0.060(2) 0.000(2) 0.001(2) -0.004(2)
C3 0.0461(16) 0.050(2) 0.060(2) -0.0021(18) -0.0052(15) 0.0060(16)
C13 0.062(2) 0.046(2) 0.061(2) 0.0020(19) -0.0029(17) 0.0001(18)
C5 0.0466(18) 0.075(3) 0.095(3) -0.011(3) -0.012(2) -0.001(2)
C8 0.067(2) 0.059(3) 0.075(3) 0.017(2) -0.010(2) -0.009(2)
C6 0.0470(19) 0.072(3) 0.104(4) -0.022(3) 0.011(2) -0.008(2)
C14 0.073(3) 0.065(3) 0.068(3) -0.005(2) 0.019(2) -0.010(2)
C15 0.060(2) 0.058(3) 0.075(3) -0.006(2) 0.009(2) -0.014(2)
C4 0.059(2) 0.052(2) 0.078(3) -0.013(2) -0.007(2) -0.0023(19)
C18 0.123(5) 0.070(3) 0.065(3) -0.016(3) -0.005(3) -0.010(4)
C1AA 0.40(2) 0.080(6) 0.106(7) -0.029(5) -0.075(10) 0.056(10)
C2 0.177(16) 0.126(14) 0.32(3) -0.142(18) -0.167(19) 0.029(12)

loop_
_atom_type_symbol
_atom_type_description
_atom_type_scat_dispersion_real
_atom_type_scat_dispersion_imag
_atom_type_scat_source
C C 0.0181 0.0091 'International Tables Vol C Tables 4.2.6.8 and 6.1.1.4'
H H 0.0000 0.0000 'International Tables Vol C Tables 4.2.6.8 and 6.1.1.4'
N N 0.0311 0.0180 'International Tables Vol C Tables 4.2.6.8 and 6.1.1.4'
O O 0.0492 0.0322 'International Tables Vol C Tables 4.2.6.8 and 6.1.1.4'

loop_
_geom_angle_atom_site_label_1
_geom_angle_atom_site_label_2
_geom_angle_atom_site_label_3
_geom_angle
C16 O17 C18 117.9(4)
C0AA C9 H9 115.2
C0AA C9 C10 129.5(4)
C10 C9 H9 115.3
C9 C0AA N1 125.2(4)
C9 C0AA C3 121.4(4)
N1 C0AA C3 113.3(4)
C11 C10 C9 117.4(4)
C11 C10 C15 118.1(4)
C15 C10 C9 124.4(4)
C10 C11 H11 119.5
C12 C11 C10 121.1(4)
C12 C11 H11 119.4
H7A C7 H7B 108.3
C8 C7 H7A 109.9
C8 C7 H7B 109.9
C8 C7 C4 109.0(4)
C4 C7 H7A 109.8
C4 C7 H7B 109.9
C0AA N1 C8 107.5(4)
C0AA N1 C6 108.5(4)
C6 N1 C8 107.4(4)
C11 C12 H12 119.7
C13 C12 C11 120.7(4)
C13 C12 H12 119.6
O19 C16 O17 123.3(5)
O19 C16 C13 123.8(5)
O17 C16 C13 112.9(4)
O20 C3 C0AA 124.5(4)
O20 C3 C4 124.9(4)
C0AA C3 C4 110.7(4)
C12 C13 C16 122.5(4)
C12 C13 C14 119.1(4)
C14 C13 C16 118.2(4)
H5A C5 H5B 108.3
C6 C5 H5A 109.9
C6 C5 H5B 109.9
C6 C5 C4 109.0(4)
C4 C5 H5A 109.8
C4 C5 H5B 109.9
C7 C8 H8A 109.0
C7 C8 H8B 109.0
N1 C8 C7 113.2(4)
N1 C8 H8A 108.8
N1 C8 H8B 109.0
H8A C8 H8B 107.7
N1 C6 C5 112.4(4)
N1 C6 H6A 109.1
N1 C6 H6B 109.1
C5 C6 H6A 109.1
C5 C6 H6B 109.2
H6A C6 H6B 107.9
C13 C14 H14 119.9
C15 C14 C13 120.1(4)
C15 C14 H14 120.0
C10 C15 H15 119.5
C14 C15 C10 120.9(4)
C14 C15 H15 119.5
C7 C4 C5 108.3(5)
C7 C4 H4 111.5
C3 C4 C7 106.9(4)
C3 C4 C5 106.8(4)
C3 C4 H4 111.5
C5 C4 H4 111.6
O17 C18 H18 113.2
C1AA C18 O17 107.6(5)
C1AA C18 H18 113.1
C1AA C18 C2 91.0(12)
C2 C18 O17 112.8(11)
C2 C18 H18 116.9
C18 C1AA H1AA 109.9
C18 C1AA H1AB 110.5
C18 C1AA H1AC 109.9
H1AA C1AA H1AB 108.9
H1AA C1AA H1AC 108.8
H1AB C1AA H1AC 108.7
C18 C2 H2A 106.4
C18 C2 H2B 115.2
C18 C2 H2C 112.0
H2A C2 H2B 106.1
H2A C2 H2C 109.0
H2B C2 H2C 107.9

loop_
_geom_bond_atom_site_label_1
_geom_bond_atom_site_label_2
_geom_bond_distance
O20 C3 1.215(5)
O19 C16 1.191(7)
O17 C16 1.314(7)
O17 C18 1.447(7)
C9 H9 0.9300
C9 C0AA 1.335(6)
C9 C10 1.457(6)
C0AA N1 1.446(6)
C0AA C3 1.496(6)
C10 C11 1.391(6)
C10 C15 1.400(6)
C11 H11 0.9300
C11 C12 1.389(6)
C7 H7A 0.9700
C7 H7B 0.9700
C7 C8 1.506(8)
C7 C4 1.552(8)
N1 C8 1.490(7)
N1 C6 1.488(6)
C12 H12 0.9300
C12 C13 1.378(7)
C16 C13 1.489(7)
C3 C4 1.507(7)
C13 C14 1.402(7)
C5 H5A 0.9700
C5 H5B 0.9700
C5 C6 1.529(8)
C5 C4 1.544(7)
C8 H8A 0.9700
C8 H8B 0.9700
C6 H6A 0.9700
C6 H6B 0.9700
C14 H14 0.9300
C14 C15 1.387(7)
C15 H15 0.9300
C4 H4 0.9800
C18 H18 0.9800
C18 C1AA 1.510(13)
C18 C2 1.31(2)
C1AA H1AA 0.9665
C1AA H1AB 0.9669
C1AA H1AC 0.9665
C2 H2A 0.9686
C2 H2B 0.9814
C2 H2C 0.9760

loop_
_geom_torsion_atom_site_label_1
_geom_torsion_atom_site_label_2
_geom_torsion_atom_site_label_3
_geom_torsion_atom_site_label_4
_geom_torsion
O20 C3 C4 C7 120.1(5)
O20 C3 C4 C5 -124.2(5)
O19 C16 C13 C12 -170.7(7)
O19 C16 C13 C14 13.9(9)
O17 C16 C13 C12 11.7(7)
O17 C16 C13 C14 -163.7(5)
C9 C0AA N1 C8 -123.0(4)
C9 C0AA N1 C6 121.2(5)
C9 C0AA C3 O20 2.8(6)
C9 C0AA C3 C4 -177.9(4)
C9 C10 C11 C12 179.0(4)
C9 C10 C15 C14 -177.2(5)
C0AA C9 C10 C11 159.2(4)
C0AA C9 C10 C15 -23.1(7)
C0AA N1 C8 C7 -59.2(5)
C0AA N1 C6 C5 54.5(6)
C0AA C3 C4 C7 -59.2(5)
C0AA C3 C4 C5 56.5(5)
C10 C9 C0AA N1 -0.3(7)
C10 C9 C0AA C3 -179.6(4)
C10 C11 C12 C13 -1.9(7)
C11 C10 C15 C14 0.4(7)
C11 C12 C13 C16 -174.5(4)
C11 C12 C13 C14 0.9(7)
N1 C0AA C3 O20 -176.5(4)
N1 C0AA C3 C4 2.7(5)
C12 C13 C14 C15 0.6(8)
C16 O17 C18 C1AA -128.9(10)
C16 O17 C18 C2 132.3(16)
C16 C13 C14 C15 176.2(5)
C3 C0AA N1 C8 56.4(4)
C3 C0AA N1 C6 -59.5(5)
C13 C14 C15 C10 -1.3(8)
C8 C7 C4 C3 55.5(5)
C8 C7 C4 C5 -59.3(5)
C8 N1 C6 C5 -61.5(6)
C6 N1 C8 C7 57.4(5)
C6 C5 C4 C7 55.0(6)
C6 C5 C4 C3 -59.8(6)
C15 C10 C11 C12 1.2(6)
C4 C7 C8 N1 2.4(6)
C4 C5 C6 N1 4.8(7)
C18 O17 C16 O19 -2.4(10)
C18 O17 C16 C13 175.2(5)

loop_
_smtbx_masks_void_nr
_smtbx_masks_void_average_x
_smtbx_masks_void_average_y
_smtbx_masks_void_average_z
_smtbx_masks_void_volume
_smtbx_masks_void_count_electrons
1 0.267 0.812 0.589 7.3 0.0
2 0.733 0.313 0.411 7.3 0.0
